data_4037180
loop_
_publ_author_name
'Cai, Qun'
'Li, Deng-Kui'
'Zhou, Rong-Rong'
'Zhuang, Shi-Yi'
'Ma, Jin-Tian'
'Wu, Yan-Dong'
'Wu, An-Xin'

_publ_section_title
;
 Acid-Catalyzed Multicomponent Tandem Double Cyclization: A One-pot,
 Metal-free Route to Synthesize Polyfunctional
 4,9-Dihydropyrrolo[2,1-b]quinazolines.
;
_journal_issue 17
_journal_name_full 'The Journal of organic chemistry'
_journal_page_first 8104
_journal_page_last 8111
_journal_paper_doi 10.1021/acs.joc.6b01660
_journal_volume 81
_journal_year 2016
_chemical_formula_sum 'C24 H19 N3 O2'
_chemical_formula_weight 381.42
_space_group_IT_number 9
_space_group_name_Hall 'C -2yc'
_space_group_name_H-M_alt 'C 1 c 1'
_symmetry_cell_setting monoclinic
_symmetry_space_group_name_H-M 'C 1 c 1'
_atom_sites_solution_hydrogens geom
_atom_sites_solution_primary direct
_atom_sites_solution_secondary difmap
_audit_creation_method SHELXL-97
_cell_angle_alpha 90.00
_cell_angle_beta 95.281(4)
_cell_angle_gamma 90.00
_cell_formula_units_Z 12
_cell_length_a 21.051(5)
_cell_length_b 12.709(3)
_cell_length_c 21.176(5)
_cell_measurement_reflns_used 4416
_cell_measurement_temperature 100(2)
_cell_measurement_theta_max 31.33
_cell_measurement_theta_min 2.61
_cell_volume 5641(2)
_computing_cell_refinement 'Bruker SAINT'
_computing_data_collection 'Bruker APEX2'
_computing_data_reduction 'Bruker SAINT'
_computing_molecular_graphics 'Bruker SHELXTL'
_computing_publication_material 'Bruker SHELXTL'
_computing_structure_refinement 'SHELXL-97 (Sheldrick, 1997)'
_computing_structure_solution 'SHELXS-97 (Sheldrick, 1990)'
_diffrn_ambient_temperature 100(2)
_diffrn_measured_fraction_theta_full 0.995
_diffrn_measured_fraction_theta_max 0.995
_diffrn_measurement_device_type 'Bruker APEX-II CCD'
_diffrn_measurement_method '\f and \w scans'
_diffrn_radiation_monochromator graphite
_diffrn_radiation_source 'fine-focus sealed tube'
_diffrn_radiation_type MoK\a
_diffrn_radiation_wavelength 0.71073
_diffrn_reflns_av_R_equivalents 0.0625
_diffrn_reflns_av_sigmaI/netI 0.0964
_diffrn_reflns_limit_h_max 24
_diffrn_reflns_limit_h_min -24
_diffrn_reflns_limit_k_max 15
_diffrn_reflns_limit_k_min -14
_diffrn_reflns_limit_l_max 25
_diffrn_reflns_limit_l_min -25
_diffrn_reflns_number 19019
_diffrn_reflns_theta_full 25.01
_diffrn_reflns_theta_max 25.01
_diffrn_reflns_theta_min 1.87
_diffrn_standards_number 0
_exptl_absorpt_coefficient_mu 0.088
_exptl_absorpt_correction_T_max 0.9827
_exptl_absorpt_correction_T_min 0.9827
_exptl_absorpt_correction_type none
_exptl_crystal_colour colourless
_exptl_crystal_density_diffrn 1.347
_exptl_crystal_density_method 'not measured'
_exptl_crystal_description block
_exptl_crystal_F_000 2400
_exptl_crystal_size_max 0.20
_exptl_crystal_size_mid 0.20
_exptl_crystal_size_min 0.20
_refine_diff_density_max 0.243
_refine_diff_density_min -0.315
_refine_diff_density_rms 0.057
_refine_ls_abs_structure_details 'Flack H D (1983), Acta Cryst. A39, 876-881'
_refine_ls_abs_structure_Flack 1.4(12)
_refine_ls_extinction_method none
_refine_ls_goodness_of_fit_ref 1.007
_refine_ls_hydrogen_treatment mixed
_refine_ls_matrix_type full
_refine_ls_number_parameters 796
_refine_ls_number_reflns 9535
_refine_ls_number_restraints 5
_refine_ls_restrained_S_all 1.006
_refine_ls_R_factor_all 0.0722
_refine_ls_R_factor_gt 0.0512
_refine_ls_shift/su_max 0.005
_refine_ls_shift/su_mean 0.000
_refine_ls_structure_factor_coef Fsqd
_refine_ls_weighting_details 'calc w=1/[\s^2^(Fo^2^)+(0.0492P)^2^+0.0000P] where P=(Fo^2^+2Fc^2^)/3'
_refine_ls_weighting_scheme calc
_refine_ls_wR_factor_gt 0.1151
_refine_ls_wR_factor_ref 0.1265
_reflns_number_gt 7560
_reflns_number_total 9535
_reflns_threshold_expression >2sigma(I)
_cod_data_source_file jo6b01660_si_002.cif
_cod_data_source_block g:\150112a\work\mo_20150112a_0m
_cod_depositor_comments
;
The following automatic conversions were performed:

data item '_symmetry_cell_setting' value 'Monoclinic' was changed to
'monoclinic' in accordance with the
/home/saulius/struct/COD-crude-data/automatic-downloads/DataCite-retrospective/ACS/depositions/lib/dictionaries/cif_core.dic
dictionary named 'cif_core.dic' version 2.4.2 last updated on
2011-04-26.

Automatic conversion script
Id: cif_fix_values 6909 2019-04-08 15:41:33Z antanas 
;
_cod_original_sg_symbol_H-M Cc
_cod_database_code 4037180

loop_
_symmetry_equiv_pos_as_xyz
'x, y, z'
'x, -y, z+1/2'
'x+1/2, y+1/2, z'
'x+1/2, -y+1/2, z+1/2'

loop_
_atom_site_label
_atom_site_type_symbol
_atom_site_fract_x
_atom_site_fract_y
_atom_site_fract_z
_atom_site_U_iso_or_equiv
_atom_site_adp_type
_atom_site_occupancy
_atom_site_symmetry_multiplicity
_atom_site_calc_flag
_atom_site_refinement_flags
C1 C 0.35421(16) 0.1675(3) 0.89645(14) 0.0193(7) Uani 1 1 d .
C2 C 0.41965(15) 0.1475(3) 0.90027(15) 0.0224(8) Uani 1 1 d .
H2 H 0.4347 0.0783 0.8934 0.027 Uiso 1 1 calc R
C3 C 0.46232(16) 0.2280(3) 0.91394(14) 0.0237(8) Uani 1 1 d .
H3 H 0.5068 0.2141 0.9154 0.028 Uiso 1 1 calc R
C4 C 0.44154(16) 0.3292(3) 0.92562(14) 0.0246(8) Uani 1 1 d .
H4 H 0.4713 0.3844 0.9350 0.029 Uiso 1 1 calc R
C5 C 0.37645(15) 0.3482(3) 0.92341(14) 0.0207(7) Uani 1 1 d .
H5 H 0.3618 0.4169 0.9323 0.025 Uiso 1 1 calc R
C6 C 0.33247(16) 0.2689(3) 0.90840(14) 0.0185(7) Uani 1 1 d .
C7 C 0.26253(15) 0.2939(2) 0.89964(14) 0.0185(7) Uani 1 1 d .
H7A H 0.2518 0.3439 0.9329 0.022 Uiso 1 1 calc R
H7B H 0.2523 0.3280 0.8579 0.022 Uiso 1 1 calc R
C8 C 0.24621(15) 0.1005(3) 0.88914(15) 0.0199(7) Uani 1 1 d .
C9 C 0.19791(15) 0.0265(2) 0.89032(14) 0.0175(7) Uani 1 1 d .
C10 C 0.14557(15) 0.0869(3) 0.91038(14) 0.0184(7) Uani 1 1 d .
C11 C 0.16186(15) 0.1914(3) 0.91844(14) 0.0187(7) Uani 1 1 d .
C12 C 0.20481(15) -0.0878(3) 0.88005(14) 0.0180(7) Uani 1 1 d .
C13 C 0.17778(16) -0.1612(3) 0.91829(15) 0.0232(8) Uani 1 1 d .
H13 H 0.1530 -0.1380 0.9509 0.028 Uiso 1 1 calc R
C14 C 0.18682(17) -0.2678(3) 0.90919(16) 0.0252(8) Uani 1 1 d .
H14 H 0.1678 -0.3169 0.9355 0.030 Uiso 1 1 calc R
C15 C 0.22318(16) -0.3045(3) 0.86235(16) 0.0237(8) Uani 1 1 d .
C16 C 0.24999(18) -0.2314(3) 0.82401(17) 0.0297(8) Uani 1 1 d .
H16 H 0.2751 -0.2547 0.7917 0.036 Uiso 1 1 calc R
C17 C 0.24034(17) -0.1242(3) 0.83261(15) 0.0241(8) Uani 1 1 d .
H17 H 0.2584 -0.0752 0.8055 0.029 Uiso 1 1 calc R
C18 C 0.23393(19) -0.4214(3) 0.85307(19) 0.0351(9) Uani 1 1 d .
H18A H 0.2285 -0.4588 0.8927 0.053 Uiso 1 1 calc R
H18B H 0.2773 -0.4330 0.8411 0.053 Uiso 1 1 calc R
H18C H 0.2030 -0.4480 0.8194 0.053 Uiso 1 1 calc R
C19 C 0.12461(14) 0.2858(3) 0.93301(14) 0.0177(7) Uani 1 1 d .
C20 C 0.09385(15) 0.2920(3) 0.98843(15) 0.0224(7) Uani 1 1 d .
H20 H 0.0965 0.2349 1.0175 0.027 Uiso 1 1 calc R
C21 C 0.05923(16) 0.3814(3) 1.00131(16) 0.0275(8) Uani 1 1 d .
H21 H 0.0379 0.3846 1.0389 0.033 Uiso 1 1 calc R
C22 C 0.05572(16) 0.4659(3) 0.95969(15) 0.0259(8) Uani 1 1 d .
H22 H 0.0323 0.5270 0.9689 0.031 Uiso 1 1 calc R
C23 C 0.08645(15) 0.4609(3) 0.90487(15) 0.0209(7) Uani 1 1 d .
H23 H 0.0840 0.5186 0.8762 0.025 Uiso 1 1 calc R
C24 C 0.12092(16) 0.3716(3) 0.89149(15) 0.0198(7) Uani 1 1 d .
H24 H 0.1421 0.3688 0.8538 0.024 Uiso 1 1 calc R
C25 C 0.53026(15) 0.6393(3) 0.57035(14) 0.0187(7) Uani 1 1 d .
C26 C 0.59536(15) 0.6186(3) 0.56760(14) 0.0218(7) Uani 1 1 d .
H26 H 0.6096 0.5482 0.5638 0.026 Uiso 1 1 calc R
C27 C 0.63870(16) 0.6997(3) 0.57038(14) 0.0237(8) Uani 1 1 d .
H27 H 0.6827 0.6848 0.5682 0.028 Uiso 1 1 calc R
C28 C 0.61882(17) 0.8033(3) 0.57642(15) 0.0246(8) Uani 1 1 d .
H28 H 0.6488 0.8593 0.5774 0.029 Uiso 1 1 calc R
C29 C 0.55433(15) 0.8238(3) 0.58093(14) 0.0207(7) Uani 1 1 d .
H29 H 0.5406 0.8942 0.5863 0.025 Uiso 1 1 calc R
C30 C 0.51018(15) 0.7432(3) 0.57771(14) 0.0184(7) Uani 1 1 d .
C31 C 0.44069(15) 0.7700(3) 0.58039(16) 0.0219(7) Uani 1 1 d .
H31A H 0.4361 0.8175 0.6168 0.026 Uiso 1 1 calc R
H31B H 0.4248 0.8076 0.5411 0.026 Uiso 1 1 calc R
C32 C 0.42232(15) 0.5751(3) 0.57276(14) 0.0182(7) Uani 1 1 d .
C33 C 0.37141(15) 0.5058(3) 0.56785(13) 0.0176(7) Uani 1 1 d .
C34 C 0.31807(15) 0.5739(3) 0.58011(14) 0.0179(7) Uani 1 1 d .
C35 C 0.33808(15) 0.6753(3) 0.59245(14) 0.0194(7) Uani 1 1 d .
C36 C 0.37593(16) 0.3913(3) 0.55990(15) 0.0211(7) Uani 1 1 d .
C37 C 0.41870(15) 0.3342(3) 0.60103(16) 0.0232(8) Uani 1 1 d .
H37 H 0.4446 0.3703 0.6331 0.028 Uiso 1 1 calc R
C38 C 0.42411(16) 0.2256(3) 0.59604(17) 0.0261(8) Uani 1 1 d .
H38 H 0.4535 0.1887 0.6248 0.031 Uiso 1 1 calc R
C39 C 0.38700(17) 0.1704(3) 0.54943(18) 0.0291(9) Uani 1 1 d .
C40 C 0.34563(18) 0.2279(3) 0.50764(17) 0.0316(9) Uani 1 1 d .
H40 H 0.3206 0.1921 0.4748 0.038 Uiso 1 1 calc R
C41 C 0.34012(17) 0.3362(3) 0.51280(16) 0.0274(8) Uani 1 1 d .
H41 H 0.3113 0.3731 0.4836 0.033 Uiso 1 1 calc R
C42 C 0.39246(19) 0.0522(3) 0.5442(2) 0.0384(10) Uani 1 1 d .
H42A H 0.3499 0.0218 0.5342 0.058 Uiso 1 1 calc R
H42B H 0.4115 0.0235 0.5845 0.058 Uiso 1 1 calc R
H42C H 0.4195 0.0346 0.5104 0.058 Uiso 1 1 calc R
C43 C 0.30423(15) 0.7725(3) 0.60553(15) 0.0191(7) Uani 1 1 d .
C44 C 0.32089(15) 0.8315(3) 0.66034(14) 0.0217(7) Uani 1 1 d .
H44 H 0.3527 0.8059 0.6913 0.026 Uiso 1 1 calc R
C45 C 0.29164(16) 0.9262(3) 0.66978(15) 0.0236(7) Uani 1 1 d .
H45 H 0.3037 0.9656 0.7071 0.028 Uiso 1 1 calc R
C46 C 0.24471(16) 0.9652(3) 0.62552(15) 0.0236(8) Uani 1 1 d .
H46 H 0.2252 1.0312 0.6321 0.028 Uiso 1 1 calc R
C47 C 0.22657(17) 0.9062(3) 0.57115(15) 0.0269(8) Uani 1 1 d .
H47 H 0.1942 0.9315 0.5407 0.032 Uiso 1 1 calc R
C48 C 0.25594(16) 0.8109(3) 0.56186(15) 0.0259(8) Uani 1 1 d .
H48 H 0.2431 0.7707 0.5251 0.031 Uiso 1 1 calc R
C49 C 0.70180(15) 0.8625(3) 0.72103(14) 0.0185(7) Uani 1 1 d .
C50 C 0.76656(16) 0.8850(3) 0.71833(15) 0.0242(8) Uani 1 1 d .
H50 H 0.7796 0.9547 0.7097 0.029 Uiso 1 1 calc R
C51 C 0.81148(16) 0.8061(3) 0.72822(15) 0.0248(8) Uani 1 1 d .
H51 H 0.8554 0.8218 0.7262 0.030 Uiso 1 1 calc R
C52 C 0.79290(16) 0.7043(3) 0.74106(15) 0.0236(8) Uani 1 1 d .
H52 H 0.8237 0.6498 0.7475 0.028 Uiso 1 1 calc R
C53 C 0.72838(15) 0.6831(3) 0.74440(14) 0.0216(7) Uani 1 1 d .
H53 H 0.7156 0.6134 0.7532 0.026 Uiso 1 1 calc R
C54 C 0.68231(15) 0.7610(3) 0.73520(14) 0.0186(7) Uani 1 1 d .
C55 C 0.61310(14) 0.7330(3) 0.73639(14) 0.0179(7) Uani 1 1 d .
H55A H 0.5983 0.6940 0.6973 0.021 Uiso 1 1 calc R
H55B H 0.6077 0.6868 0.7732 0.021 Uiso 1 1 calc R
C56 C 0.59458(15) 0.9278(3) 0.72449(14) 0.0182(7) Uani 1 1 d .
C57 C 0.54733(14) 1.0000(3) 0.73061(13) 0.0167(7) Uani 1 1 d .
C58 C 0.49688(15) 0.9395(2) 0.75413(14) 0.0167(7) Uani 1 1 d .
C59 C 0.51429(14) 0.8354(2) 0.76115(14) 0.0166(7) Uani 1 1 d .
C60 C 0.55535(15) 1.1155(3) 0.72487(14) 0.0162(7) Uani 1 1 d .
C61 C 0.53242(16) 1.1851(3) 0.76839(15) 0.0216(7) Uani 1 1 d .
H61 H 0.5084 1.1586 0.8007 0.026 Uiso 1 1 calc R
C62 C 0.54402(17) 1.2918(3) 0.76533(16) 0.0262(8) Uani 1 1 d .
H62 H 0.5271 1.3376 0.7950 0.031 Uiso 1 1 calc R
C63 C 0.58001(16) 1.3332(3) 0.71960(15) 0.0229(8) Uani 1 1 d .
C64 C 0.60241(16) 1.2655(3) 0.67538(15) 0.0233(8) Uani 1 1 d .
H64 H 0.6266 1.2924 0.6433 0.028 Uiso 1 1 calc R
C65 C 0.58960(15) 1.1576(3) 0.67779(15) 0.0203(7) Uani 1 1 d .
H65 H 0.6046 1.1123 0.6467 0.024 Uiso 1 1 calc R
C66 C 0.59429(18) 1.4500(3) 0.71736(17) 0.0298(8) Uani 1 1 d .
H66A H 0.5649 1.4836 0.6849 0.045 Uiso 1 1 calc R
H66B H 0.6383 1.4605 0.7070 0.045 Uiso 1 1 calc R
H66C H 0.5889 1.4816 0.7588 0.045 Uiso 1 1 calc R
C67 C 0.48028(14) 0.7401(2) 0.77946(14) 0.0173(7) Uani 1 1 d .
C68 C 0.45944(16) 0.7300(3) 0.83972(16) 0.0263(8) Uani 1 1 d .
H68 H 0.4675 0.7847 0.8700 0.032 Uiso 1 1 calc R
C69 C 0.42709(17) 0.6405(3) 0.85566(16) 0.0291(8) Uani 1 1 d .
H69 H 0.4137 0.6337 0.8971 0.035 Uiso 1 1 calc R
C70 C 0.41406(17) 0.5606(3) 0.81191(16) 0.0296(9) Uani 1 1 d .
H70 H 0.3913 0.4999 0.8232 0.036 Uiso 1 1 calc R
C71 C 0.43424(17) 0.5694(3) 0.75159(16) 0.0263(8) Uani 1 1 d .
H71 H 0.4253 0.5150 0.7214 0.032 Uiso 1 1 calc R
C72 C 0.46759(15) 0.6583(3) 0.73569(15) 0.0201(7) Uani 1 1 d .
H72 H 0.4820 0.6639 0.6946 0.024 Uiso 1 1 calc R
N1 N 0.31004(13) 0.0884(2) 0.88073(13) 0.0218(6) Uani 1 1 d D
H1A H 0.3255(16) 0.0280(14) 0.8722(16) 0.026 Uiso 1 1 d D
N2 N 0.22425(12) 0.1986(2) 0.90318(12) 0.0188(6) Uani 1 1 d .
N3 N 0.08313(13) 0.0434(2) 0.91663(13) 0.0205(6) Uani 1 1 d .
N4 N 0.48653(12) 0.5567(2) 0.56794(13) 0.0203(6) Uani 1 1 d D
H4A H 0.4925(16) 0.5022(17) 0.5449(14) 0.024 Uiso 1 1 d D
N5 N 0.40245(12) 0.6749(2) 0.58708(12) 0.0176(6) Uani 1 1 d .
N6 N 0.25345(13) 0.5412(2) 0.58191(14) 0.0279(7) Uani 1 1 d .
N7 N 0.65657(13) 0.9415(2) 0.70987(13) 0.0209(6) Uani 1 1 d D
H7C H 0.6733(16) 0.9991(16) 0.6988(16) 0.025 Uiso 1 1 d D
N8 N 0.57445(12) 0.8289(2) 0.74094(12) 0.0172(6) Uani 1 1 d .
N9 N 0.43497(12) 0.9792(2) 0.76184(12) 0.0204(6) Uani 1 1 d .
O1 O 0.06276(11) -0.0220(2) 0.87779(12) 0.0330(6) Uani 1 1 d .
O2 O 0.05415(11) 0.07321(19) 0.96155(10) 0.0275(6) Uani 1 1 d .
O3 O 0.23323(13) 0.4700(2) 0.54665(16) 0.0543(9) Uani 1 1 d .
O4 O 0.22064(12) 0.5864(2) 0.61865(12) 0.0331(6) Uani 1 1 d .
O5 O 0.41679(11) 1.05696(19) 0.73079(12) 0.0317(6) Uani 1 1 d .
O6 O 0.40170(11) 0.93490(18) 0.79974(11) 0.0282(6) Uani 1 1 d .

loop_
_atom_site_aniso_label
_atom_site_aniso_U_11
_atom_site_aniso_U_22
_atom_site_aniso_U_33
_atom_site_aniso_U_23
_atom_site_aniso_U_13
_atom_site_aniso_U_12
C1 0.0196(17) 0.019(2) 0.0185(15) 0.0042(13) 0.0001(13) -0.0020(15)
C2 0.0175(18) 0.028(2) 0.0220(16) 0.0015(14) 0.0025(13) 0.0021(15)
C3 0.0168(18) 0.029(2) 0.0254(17) 0.0012(14) 0.0042(14) 0.0018(16)
C4 0.0224(19) 0.027(2) 0.0241(17) -0.0003(14) 0.0028(14) -0.0085(16)
C5 0.0224(18) 0.0181(19) 0.0213(16) 0.0001(13) 0.0004(14) -0.0046(14)
C6 0.0195(18) 0.0171(19) 0.0190(15) 0.0037(13) 0.0029(13) -0.0005(14)
C7 0.0158(17) 0.0139(19) 0.0253(16) 0.0014(13) 0.0003(13) -0.0046(14)
C8 0.0189(18) 0.0118(18) 0.0290(17) 0.0014(13) 0.0034(14) 0.0063(14)
C9 0.0182(17) 0.0125(19) 0.0222(16) -0.0001(13) 0.0034(13) -0.0004(14)
C10 0.0128(16) 0.0186(19) 0.0239(16) 0.0007(13) 0.0026(13) -0.0054(14)
C11 0.0132(17) 0.0200(19) 0.0228(16) 0.0023(13) 0.0004(13) -0.0005(14)
C12 0.0165(17) 0.0137(19) 0.0234(16) 0.0015(13) 0.0004(13) -0.0050(14)
C13 0.0251(19) 0.020(2) 0.0252(17) -0.0008(14) 0.0076(14) -0.0014(15)
C14 0.0254(19) 0.015(2) 0.0355(19) 0.0024(15) 0.0048(15) -0.0047(16)
C15 0.0202(18) 0.017(2) 0.0339(18) -0.0044(14) 0.0020(15) -0.0032(15)
C16 0.028(2) 0.026(2) 0.0367(19) -0.0011(16) 0.0131(16) 0.0016(17)
C17 0.028(2) 0.018(2) 0.0277(17) 0.0009(14) 0.0091(15) -0.0033(15)
C18 0.037(2) 0.012(2) 0.057(2) -0.0098(17) 0.0099(19) -0.0063(17)
C19 0.0109(16) 0.0183(19) 0.0227(16) -0.0008(13) -0.0049(13) -0.0026(13)
C20 0.0156(17) 0.021(2) 0.0301(17) 0.0038(14) 0.0001(14) 0.0032(14)
C21 0.0207(19) 0.032(2) 0.0299(17) -0.0026(16) 0.0028(15) 0.0082(16)
C22 0.0208(18) 0.023(2) 0.0329(18) -0.0037(15) -0.0037(15) 0.0114(16)
C23 0.0185(17) 0.0155(19) 0.0271(17) 0.0027(13) -0.0066(14) 0.0011(14)
C24 0.0158(16) 0.022(2) 0.0208(15) 0.0007(13) -0.0051(13) -0.0010(14)
C25 0.0174(18) 0.0189(19) 0.0194(15) 0.0044(13) 0.0000(13) 0.0016(14)
C26 0.0168(18) 0.026(2) 0.0230(16) -0.0008(14) 0.0026(14) 0.0046(15)
C27 0.0183(18) 0.032(2) 0.0208(16) -0.0021(14) 0.0016(14) -0.0025(16)
C28 0.0228(19) 0.028(2) 0.0229(17) 0.0042(14) 0.0001(14) -0.0075(16)
C29 0.0200(19) 0.0187(19) 0.0227(16) -0.0004(13) -0.0011(14) -0.0018(15)
C30 0.0168(17) 0.0202(19) 0.0181(15) 0.0040(13) 0.0018(13) 0.0029(14)
C31 0.0166(18) 0.016(2) 0.0323(17) -0.0016(14) -0.0002(14) -0.0041(15)
C32 0.0195(17) 0.0140(19) 0.0209(15) 0.0008(13) 0.0005(13) 0.0052(14)
C33 0.0174(16) 0.0140(18) 0.0214(16) 0.0020(13) 0.0016(13) 0.0002(14)
C34 0.0106(16) 0.0178(19) 0.0252(16) -0.0002(13) 0.0009(13) -0.0038(14)
C35 0.0137(17) 0.022(2) 0.0225(16) 0.0025(13) 0.0014(13) 0.0010(14)
C36 0.0166(17) 0.0178(19) 0.0298(17) 0.0020(14) 0.0068(14) -0.0033(14)
C37 0.0176(17) 0.020(2) 0.0327(18) 0.0008(14) 0.0044(14) 0.0003(15)
C38 0.0191(18) 0.018(2) 0.042(2) 0.0059(15) 0.0066(15) 0.0084(15)
C39 0.024(2) 0.016(2) 0.050(2) -0.0031(16) 0.0152(17) -0.0034(16)
C40 0.029(2) 0.021(2) 0.044(2) -0.0069(16) 0.0009(17) -0.0055(16)
C41 0.0228(19) 0.024(2) 0.0347(19) -0.0002(15) -0.0023(15) -0.0026(16)
C42 0.034(2) 0.017(2) 0.065(3) 0.0010(18) 0.013(2) -0.0011(17)
C43 0.0139(17) 0.0174(19) 0.0269(16) 0.0024(13) 0.0067(13) 0.0029(14)
C44 0.0152(17) 0.028(2) 0.0216(16) 0.0021(14) -0.0019(13) 0.0046(15)
C45 0.0208(18) 0.023(2) 0.0278(16) -0.0009(14) 0.0053(14) 0.0012(15)
C46 0.0218(18) 0.019(2) 0.0304(18) -0.0018(14) 0.0070(15) 0.0060(15)
C47 0.025(2) 0.027(2) 0.0280(18) 0.0032(15) -0.0029(14) 0.0138(16)
C48 0.0243(19) 0.026(2) 0.0266(17) -0.0001(14) -0.0023(14) 0.0071(16)
C49 0.0161(17) 0.0169(19) 0.0217(16) -0.0027(13) -0.0020(13) 0.0019(14)
C50 0.0212(19) 0.024(2) 0.0277(17) 0.0000(14) 0.0031(14) -0.0010(15)
C51 0.0168(18) 0.030(2) 0.0277(17) -0.0050(15) 0.0043(14) 0.0015(16)
C52 0.0180(18) 0.025(2) 0.0280(17) -0.0033(14) 0.0022(14) 0.0095(15)
C53 0.0200(18) 0.019(2) 0.0250(17) -0.0036(13) -0.0002(14) 0.0053(15)
C54 0.0173(17) 0.020(2) 0.0190(15) -0.0035(13) 0.0028(13) 0.0016(14)
C55 0.0151(17) 0.0155(19) 0.0230(16) 0.0009(13) 0.0014(13) 0.0041(14)
C56 0.0149(17) 0.0161(19) 0.0237(16) -0.0018(13) 0.0015(13) -0.0050(14)
C57 0.0164(17) 0.0132(18) 0.0207(16) -0.0031(12) 0.0029(13) 0.0007(14)
C58 0.0142(17) 0.0140(18) 0.0221(16) 0.0017(13) 0.0032(13) 0.0056(13)
C59 0.0093(16) 0.0186(19) 0.0217(16) -0.0023(13) -0.0003(13) 0.0013(13)
C60 0.0114(16) 0.0151(18) 0.0220(16) 0.0000(13) 0.0010(13) 0.0046(13)
C61 0.0183(17) 0.0189(19) 0.0282(17) -0.0020(14) 0.0050(14) -0.0033(14)
C62 0.026(2) 0.021(2) 0.0332(19) -0.0053(15) 0.0096(16) 0.0032(16)
C63 0.0206(18) 0.023(2) 0.0249(17) 0.0047(14) -0.0002(14) 0.0008(15)
C64 0.0196(18) 0.023(2) 0.0272(17) 0.0043(14) 0.0044(14) -0.0012(15)
C65 0.0196(18) 0.015(2) 0.0261(16) -0.0026(13) 0.0012(14) 0.0029(14)
C66 0.030(2) 0.019(2) 0.041(2) 0.0036(16) 0.0072(16) -0.0022(16)
C67 0.0111(16) 0.0135(18) 0.0266(17) 0.0016(13) -0.0027(13) 0.0014(13)
C68 0.0196(18) 0.028(2) 0.0308(18) -0.0067(15) 0.0020(14) 0.0003(16)
C69 0.027(2) 0.032(2) 0.0304(18) 0.0065(15) 0.0098(15) -0.0002(17)
C70 0.026(2) 0.022(2) 0.042(2) 0.0065(16) 0.0067(16) -0.0037(15)
C71 0.025(2) 0.019(2) 0.0351(19) -0.0018(15) 0.0039(15) -0.0038(16)
C72 0.0168(17) 0.020(2) 0.0234(16) -0.0001(13) 0.0001(13) -0.0014(14)
N1 0.0145(15) 0.0154(17) 0.0355(15) 0.0001(13) 0.0027(12) 0.0013(12)
N2 0.0144(15) 0.0153(16) 0.0264(14) -0.0001(11) 0.0001(11) -0.0030(12)
N3 0.0170(15) 0.0113(16) 0.0330(15) 0.0022(12) 0.0010(12) -0.0008(12)
N4 0.0139(14) 0.0143(17) 0.0327(15) -0.0064(12) 0.0025(12) 0.0013(12)
N5 0.0125(14) 0.0164(16) 0.0233(13) -0.0012(11) -0.0005(11) 0.0011(12)
N6 0.0138(15) 0.0224(18) 0.0484(18) -0.0001(14) 0.0070(14) -0.0043(13)
N7 0.0138(14) 0.0147(17) 0.0347(16) 0.0039(12) 0.0053(12) 0.0016(12)
N8 0.0160(14) 0.0115(15) 0.0243(13) -0.0015(11) 0.0033(11) -0.0015(12)
N9 0.0117(14) 0.0181(17) 0.0312(15) -0.0035(12) 0.0011(12) 0.0037(12)
O1 0.0208(13) 0.0276(16) 0.0500(15) -0.0120(12) -0.0003(11) -0.0075(11)
O2 0.0236(13) 0.0285(15) 0.0319(13) 0.0035(11) 0.0114(11) 0.0001(11)
O3 0.0225(15) 0.044(2) 0.097(2) -0.0279(18) 0.0089(16) -0.0154(14)
O4 0.0222(14) 0.0275(16) 0.0528(16) 0.0053(12) 0.0201(12) 0.0046(11)
O5 0.0159(13) 0.0190(15) 0.0596(17) 0.0095(12) -0.0001(12) 0.0059(11)
O6 0.0192(13) 0.0242(15) 0.0424(14) -0.0021(11) 0.0100(11) -0.0018(11)

loop_
_atom_type_symbol
_atom_type_description
_atom_type_scat_dispersion_real
_atom_type_scat_dispersion_imag
_atom_type_scat_source
C C 0.0033 0.0016 'International Tables Vol C Tables 4.2.6.8 and 6.1.1.4'
H H 0.0000 0.0000 'International Tables Vol C Tables 4.2.6.8 and 6.1.1.4'
N N 0.0061 0.0033 'International Tables Vol C Tables 4.2.6.8 and 6.1.1.4'
O O 0.0106 0.0060 'International Tables Vol C Tables 4.2.6.8 and 6.1.1.4'

loop_
_geom_angle_atom_site_label_1
_geom_angle_atom_site_label_2
_geom_angle_atom_site_label_3
_geom_angle
N1 C1 C2 121.2(3)
N1 C1 C6 119.2(3)
C2 C1 C6 119.6(3)
C3 C2 C1 120.0(3)
C3 C2 H2 120.0
C1 C2 H2 120.0
C2 C3 C4 121.1(3)
C2 C3 H3 119.5
C4 C3 H3 119.5
C3 C4 C5 118.8(3)
C3 C4 H4 120.6
C5 C4 H4 120.6
C6 C5 C4 121.2(3)
C6 C5 H5 119.4
C4 C5 H5 119.4
C5 C6 C1 119.3(3)
C5 C6 C7 120.1(3)
C1 C6 C7 120.4(3)
N2 C7 C6 111.0(3)
N2 C7 H7A 109.4
C6 C7 H7A 109.4
N2 C7 H7B 109.4
C6 C7 H7B 109.4
H7A C7 H7B 108.0
N2 C8 N1 118.7(3)
N2 C8 C9 110.5(3)
N1 C8 C9 130.6(3)
C8 C9 C10 103.1(3)
C8 C9 C12 125.6(3)
C10 C9 C12 131.0(3)
C11 C10 C9 111.2(3)
C11 C10 N3 125.2(3)
C9 C10 N3 123.4(3)
C10 C11 N2 105.4(3)
C10 C11 C19 132.5(3)
N2 C11 C19 121.8(3)
C17 C12 C13 118.4(3)
C17 C12 C9 120.1(3)
C13 C12 C9 121.5(3)
C14 C13 C12 120.4(3)
C14 C13 H13 119.8
C12 C13 H13 119.8
C13 C14 C15 121.3(3)
C13 C14 H14 119.3
C15 C14 H14 119.3
C16 C15 C14 118.3(3)
C16 C15 C18 120.4(3)
C14 C15 C18 121.3(3)
C15 C16 C17 120.4(3)
C15 C16 H16 119.8
C17 C16 H16 119.8
C12 C17 C16 121.1(3)
C12 C17 H17 119.5
C16 C17 H17 119.5
C15 C18 H18A 109.5
C15 C18 H18B 109.5
H18A C18 H18B 109.5
C15 C18 H18C 109.5
H18A C18 H18C 109.5
H18B C18 H18C 109.5
C20 C19 C24 118.9(3)
C20 C19 C11 121.1(3)
C24 C19 C11 120.0(3)
C21 C20 C19 120.2(3)
C21 C20 H20 119.9
C19 C20 H20 119.9
C22 C21 C20 120.4(3)
C22 C21 H21 119.8
C20 C21 H21 119.8
C23 C22 C21 119.8(3)
C23 C22 H22 120.1
C21 C22 H22 120.1
C22 C23 C24 120.2(3)
C22 C23 H23 119.9
C24 C23 H23 119.9
C23 C24 C19 120.5(3)
C23 C24 H24 119.7
C19 C24 H24 119.7
N4 C25 C30 120.6(3)
N4 C25 C26 120.2(3)
C30 C25 C26 119.2(3)
C27 C26 C25 120.4(3)
C27 C26 H26 119.8
C25 C26 H26 119.8
C26 C27 C28 120.6(3)
C26 C27 H27 119.7
C28 C27 H27 119.7
C27 C28 C29 119.1(3)
C27 C28 H28 120.5
C29 C28 H28 120.5
C30 C29 C28 120.9(3)
C30 C29 H29 119.6
C28 C29 H29 119.6
C29 C30 C25 119.8(3)
C29 C30 C31 118.8(3)
C25 C30 C31 121.4(3)
N5 C31 C30 111.1(3)
N5 C31 H31A 109.4
C30 C31 H31A 109.4
N5 C31 H31B 109.4
C30 C31 H31B 109.4
H31A C31 H31B 108.0
N5 C32 C33 110.7(3)
N5 C32 N4 119.3(3)
C33 C32 N4 129.9(3)
C32 C33 C34 102.3(3)
C32 C33 C36 125.5(3)
C34 C33 C36 131.8(3)
C35 C34 N6 123.0(3)
C35 C34 C33 111.3(3)
N6 C34 C33 125.7(3)
N5 C35 C34 105.6(3)
N5 C35 C43 121.4(3)
C34 C35 C43 132.9(3)
C41 C36 C37 117.6(3)
C41 C36 C33 123.2(3)
C37 C36 C33 119.2(3)
C38 C37 C36 121.4(3)
C38 C37 H37 119.3
C36 C37 H37 119.3
C37 C38 C39 120.7(3)
C37 C38 H38 119.7
C39 C38 H38 119.7
C40 C39 C38 117.7(3)
C40 C39 C42 121.5(4)
C38 C39 C42 120.8(4)
C41 C40 C39 121.6(3)
C41 C40 H40 119.2
C39 C40 H40 119.2
C36 C41 C40 121.0(3)
C36 C41 H41 119.5
C40 C41 H41 119.5
C39 C42 H42A 109.5
C39 C42 H42B 109.5
H42A C42 H42B 109.5
C39 C42 H42C 109.5
H42A C42 H42C 109.5
H42B C42 H42C 109.5
C48 C43 C44 118.3(3)
C48 C43 C35 120.4(3)
C44 C43 C35 121.3(3)
C45 C44 C43 120.5(3)
C45 C44 H44 119.7
C43 C44 H44 119.7
C44 C45 C46 121.0(3)
C44 C45 H45 119.5
C46 C45 H45 119.5
C45 C46 C47 119.2(3)
C45 C46 H46 120.4
C47 C46 H46 120.4
C48 C47 C46 119.7(3)
C48 C47 H47 120.1
C46 C47 H47 120.1
C47 C48 C43 121.3(3)
C47 C48 H48 119.4
C43 C48 H48 119.4
N7 C49 C54 119.7(3)
N7 C49 C50 120.0(3)
C54 C49 C50 120.3(3)
C51 C50 C49 120.1(3)
C51 C50 H50 120.0
C49 C50 H50 120.0
C50 C51 C52 120.4(3)
C50 C51 H51 119.8
C52 C51 H51 119.8
C51 C52 C53 118.9(3)
C51 C52 H52 120.5
C53 C52 H52 120.5
C54 C53 C52 121.9(3)
C54 C53 H53 119.1
C52 C53 H53 119.1
C53 C54 C49 118.3(3)
C53 C54 C55 119.7(3)
C49 C54 C55 121.8(3)
N8 C55 C54 110.3(3)
N8 C55 H55A 109.6
C54 C55 H55A 109.6
N8 C55 H55B 109.6
C54 C55 H55B 109.6
H55A C55 H55B 108.1
C57 C56 N7 130.3(3)
C57 C56 N8 110.1(3)
N7 C56 N8 119.3(3)
C56 C57 C58 103.9(3)
C56 C57 C60 124.5(3)
C58 C57 C60 130.6(3)
C59 C58 N9 124.5(3)
C59 C58 C57 110.7(3)
N9 C58 C57 124.4(3)
N8 C59 C58 105.5(3)
N8 C59 C67 121.0(3)
C58 C59 C67 133.3(3)
C65 C60 C61 117.6(3)
C65 C60 C57 120.7(3)
C61 C60 C57 121.6(3)
C62 C61 C60 121.2(3)
C62 C61 H61 119.4
C60 C61 H61 119.4
C61 C62 C63 121.0(3)
C61 C62 H62 119.5
C63 C62 H62 119.5
C64 C63 C62 118.6(3)
C64 C63 C66 120.4(3)
C62 C63 C66 121.0(3)
C63 C64 C65 120.3(3)
C63 C64 H64 119.8
C65 C64 H64 119.8
C60 C65 C64 121.2(3)
C60 C65 H65 119.4
C64 C65 H65 119.4
C63 C66 H66A 109.5
C63 C66 H66B 109.5
H66A C66 H66B 109.5
C63 C66 H66C 109.5
H66A C66 H66C 109.5
H66B C66 H66C 109.5
C68 C67 C72 118.7(3)
C68 C67 C59 121.1(3)
C72 C67 C59 120.1(3)
C69 C68 C67 120.2(3)
C69 C68 H68 119.9
C67 C68 H68 119.9
C68 C69 C70 120.7(3)
C68 C69 H69 119.6
C70 C69 H69 119.6
C69 C70 C71 119.9(3)
C69 C70 H70 120.0
C71 C70 H70 120.0
C70 C71 C72 119.6(3)
C70 C71 H71 120.2
C72 C71 H71 120.2
C71 C72 C67 120.8(3)
C71 C72 H72 119.6
C67 C72 H72 119.6
C8 N1 C1 121.8(3)
C8 N1 H1A 121(3)
C1 N1 H1A 116(3)
C8 N2 C11 109.7(3)
C8 N2 C7 123.0(3)
C11 N2 C7 127.3(3)
O1 N3 O2 124.1(3)
O1 N3 C10 117.8(3)
O2 N3 C10 118.1(3)
C32 N4 C25 121.1(3)
C32 N4 H4A 112(2)
C25 N4 H4A 120(2)
C35 N5 C32 110.1(3)
C35 N5 C31 124.1(3)
C32 N5 C31 123.9(3)
O3 N6 O4 123.2(3)
O3 N6 C34 118.6(3)
O4 N6 C34 118.3(3)
C56 N7 C49 121.2(3)
C56 N7 H7C 126(3)
C49 N7 H7C 112(3)
C59 N8 C56 109.6(3)
C59 N8 C55 126.8(3)
C56 N8 C55 123.5(3)
O5 N9 O6 122.8(3)
O5 N9 C58 117.9(3)
O6 N9 C58 119.3(3)

loop_
_geom_bond_atom_site_label_1
_geom_bond_atom_site_label_2
_geom_bond_distance
C1 N1 1.388(4)
C1 C2 1.396(5)
C1 C6 1.399(5)
C2 C3 1.374(5)
C2 H2 0.9500
C3 C4 1.388(5)
C3 H3 0.9500
C4 C5 1.388(5)
C4 H4 0.9500
C5 C6 1.385(4)
C5 H5 0.9500
C6 C7 1.501(5)
C7 N2 1.461(4)
C7 H7A 0.9900
C7 H7B 0.9900
C8 N2 1.371(4)
C8 N1 1.380(4)
C8 C9 1.387(5)
C9 C10 1.439(4)
C9 C12 1.479(5)
C10 C11 1.378(5)
C10 N3 1.443(4)
C11 N2 1.384(4)
C11 C19 1.482(5)
C12 C17 1.386(4)
C12 C13 1.390(4)
C13 C14 1.385(5)
C13 H13 0.9500
C14 C15 1.388(5)
C14 H14 0.9500
C15 C16 1.387(5)
C15 C18 1.519(5)
C16 C17 1.392(5)
C16 H16 0.9500
C17 H17 0.9500
C18 H18A 0.9800
C18 H18B 0.9800
C18 H18C 0.9800
C19 C20 1.394(4)
C19 C24 1.398(5)
C20 C21 1.390(5)
C20 H20 0.9500
C21 C22 1.387(5)
C21 H21 0.9500
C22 C23 1.382(4)
C22 H22 0.9500
C23 C24 1.391(5)
C23 H23 0.9500
C24 H24 0.9500
C25 N4 1.394(4)
C25 C30 1.400(4)
C25 C26 1.402(5)
C26 C27 1.373(5)
C26 H26 0.9500
C27 C28 1.392(5)
C27 H27 0.9500
C28 C29 1.394(5)
C28 H28 0.9500
C29 C30 1.381(5)
C29 H29 0.9500
C30 C31 1.508(4)
C31 N5 1.467(4)
C31 H31A 0.9900
C31 H31B 0.9900
C32 N5 1.378(4)
C32 C33 1.383(5)
C32 N4 1.385(4)
C33 C34 1.460(5)
C33 C36 1.469(5)
C34 C35 1.373(4)
C34 N6 1.426(4)
C35 N5 1.370(4)
C35 C43 1.465(4)
C36 C41 1.384(5)
C36 C37 1.398(5)
C37 C38 1.389(5)
C37 H37 0.9500
C38 C39 1.391(5)
C38 H38 0.9500
C39 C40 1.390(5)
C39 C42 1.512(5)
C40 C41 1.386(5)
C40 H40 0.9500
C41 H41 0.9500
C42 H42A 0.9800
C42 H42B 0.9800
C42 H42C 0.9800
C43 C48 1.398(5)
C43 C44 1.399(4)
C44 C45 1.376(5)
C44 H44 0.9500
C45 C46 1.389(5)
C45 H45 0.9500
C46 C47 1.397(5)
C46 H46 0.9500
C47 C48 1.382(5)
C47 H47 0.9500
C48 H48 0.9500
C49 N7 1.390(4)
C49 C54 1.395(4)
C49 C50 1.399(5)
C50 C51 1.381(5)
C50 H50 0.9500
C51 C52 1.387(5)
C51 H51 0.9500
C52 C53 1.393(5)
C52 H52 0.9500
C53 C54 1.386(5)
C53 H53 0.9500
C54 C55 1.502(5)
C55 N8 1.473(4)
C55 H55A 0.9900
C55 H55B 0.9900
C56 C57 1.368(5)
C56 N7 1.380(4)
C56 N8 1.382(4)
C57 C58 1.437(4)
C57 C60 1.484(5)
C58 C59 1.378(4)
C58 N9 1.421(4)
C59 N8 1.376(4)
C59 C67 1.477(4)
C60 C65 1.390(4)
C60 C61 1.396(4)
C61 C62 1.380(5)
C61 H61 0.9500
C62 C63 1.387(5)
C62 H62 0.9500
C63 C64 1.386(5)
C63 C66 1.517(5)
C64 C65 1.399(5)
C64 H64 0.9500
C65 H65 0.9500
C66 H66A 0.9800
C66 H66B 0.9800
C66 H66C 0.9800
C67 C68 1.393(4)
C67 C72 1.401(4)
C68 C69 1.383(5)
C68 H68 0.9500
C69 C70 1.384(5)
C69 H69 0.9500
C70 C71 1.387(5)
C70 H70 0.9500
C71 C72 1.388(5)
C71 H71 0.9500
C72 H72 0.9500
N1 H1A 0.860(10)
N3 O1 1.219(4)
N3 O2 1.236(3)
N4 H4A 0.863(10)
N6 O3 1.224(4)
N6 O4 1.230(4)
N7 H7C 0.854(10)
N9 O5 1.229(3)
N9 O6 1.247(3)

loop_
_geom_torsion_atom_site_label_1
_geom_torsion_atom_site_label_2
_geom_torsion_atom_site_label_3
_geom_torsion_atom_site_label_4
_geom_torsion
N1 C1 C2 C3 177.9(3)
C6 C1 C2 C3 -1.8(4)
C1 C2 C3 C4 1.5(5)
C2 C3 C4 C5 0.1(5)
C3 C4 C5 C6 -1.5(5)
C4 C5 C6 C1 1.2(5)
C4 C5 C6 C7 -173.6(3)
N1 C1 C6 C5 -179.3(3)
C2 C1 C6 C5 0.5(4)
N1 C1 C6 C7 -4.5(4)
C2 C1 C6 C7 175.3(3)
C5 C6 C7 N2 -162.9(3)
C1 C6 C7 N2 22.3(4)
N2 C8 C9 C10 -3.6(3)
N1 C8 C9 C10 171.5(3)
N2 C8 C9 C12 -177.4(3)
N1 C8 C9 C12 -2.3(6)
C8 C9 C10 C11 1.9(4)
C12 C9 C10 C11 175.2(3)
C8 C9 C10 N3 177.9(3)
C12 C9 C10 N3 -8.8(5)
C9 C10 C11 N2 0.5(4)
N3 C10 C11 N2 -175.5(3)
C9 C10 C11 C19 174.1(3)
N3 C10 C11 C19 -1.8(6)
C8 C9 C12 C17 -41.9(5)
C10 C9 C12 C17 146.1(3)
C8 C9 C12 C13 136.3(3)
C10 C9 C12 C13 -35.7(5)
C17 C12 C13 C14 0.5(5)
C9 C12 C13 C14 -177.7(3)
C12 C13 C14 C15 0.5(5)
C13 C14 C15 C16 -0.7(5)
C13 C14 C15 C18 179.0(4)
C14 C15 C16 C17 -0.1(5)
C18 C15 C16 C17 -179.8(4)
C13 C12 C17 C16 -1.3(5)
C9 C12 C17 C16 176.9(3)
C15 C16 C17 C12 1.1(5)
C10 C11 C19 C20 59.5(5)
N2 C11 C19 C20 -127.7(3)
C10 C11 C19 C24 -121.8(4)
N2 C11 C19 C24 51.0(4)
C24 C19 C20 C21 1.1(5)
C11 C19 C20 C21 179.9(3)
C19 C20 C21 C22 -1.0(5)
C20 C21 C22 C23 0.5(5)
C21 C22 C23 C24 -0.1(5)
C22 C23 C24 C19 0.3(5)
C20 C19 C24 C23 -0.8(5)
C11 C19 C24 C23 -179.6(3)
N4 C25 C26 C27 -179.6(3)
C30 C25 C26 C27 -1.7(4)
C25 C26 C27 C28 0.5(5)
C26 C27 C28 C29 1.3(5)
C27 C28 C29 C30 -1.8(5)
C28 C29 C30 C25 0.5(4)
C28 C29 C30 C31 -177.7(3)
N4 C25 C30 C29 179.0(3)
C26 C25 C30 C29 1.2(4)
N4 C25 C30 C31 -2.7(4)
C26 C25 C30 C31 179.5(3)
C29 C30 C31 N5 -170.5(3)
C25 C30 C31 N5 11.2(4)
N5 C32 C33 C34 0.5(3)
N4 C32 C33 C34 177.7(3)
N5 C32 C33 C36 -173.1(3)
N4 C32 C33 C36 4.1(5)
C32 C33 C34 C35 -1.1(3)
C36 C33 C34 C35 171.8(3)
C32 C33 C34 N6 -178.8(3)
C36 C33 C34 N6 -5.8(5)
N6 C34 C35 N5 179.0(3)
C33 C34 C35 N5 1.3(3)
N6 C34 C35 C43 -4.4(5)
C33 C34 C35 C43 177.9(3)
C32 C33 C36 C41 -128.6(4)
C34 C33 C36 C41 59.8(5)
C32 C33 C36 C37 50.7(4)
C34 C33 C36 C37 -120.9(4)
C41 C36 C37 C38 -1.6(5)
C33 C36 C37 C38 179.1(3)
C36 C37 C38 C39 0.3(5)
C37 C38 C39 C40 1.3(5)
C37 C38 C39 C42 -179.6(3)
C38 C39 C40 C41 -1.5(5)
C42 C39 C40 C41 179.3(3)
C37 C36 C41 C40 1.4(5)
C33 C36 C41 C40 -179.3(3)
C39 C40 C41 C36 0.2(5)
N5 C35 C43 C48 118.1(3)
C34 C35 C43 C48 -58.0(5)
N5 C35 C43 C44 -59.2(4)
C34 C35 C43 C44 124.7(4)
C48 C43 C44 C45 -1.9(5)
C35 C43 C44 C45 175.5(3)
C43 C44 C45 C46 0.5(5)
C44 C45 C46 C47 0.9(5)
C45 C46 C47 C48 -0.7(5)
C46 C47 C48 C43 -0.8(5)
C44 C43 C48 C47 2.1(5)
C35 C43 C48 C47 -175.3(3)
N7 C49 C50 C51 -178.8(3)
C54 C49 C50 C51 1.5(5)
C49 C50 C51 C52 -0.2(5)
C50 C51 C52 C53 -0.6(5)
C51 C52 C53 C54 0.0(5)
C52 C53 C54 C49 1.3(5)
C52 C53 C54 C55 177.2(3)
N7 C49 C54 C53 178.3(3)
C50 C49 C54 C53 -2.1(4)
N7 C49 C54 C55 2.4(4)
C50 C49 C54 C55 -177.9(3)
C53 C54 C55 N8 166.6(3)
C49 C54 C55 N8 -17.6(4)
N7 C56 C57 C58 -172.9(3)
N8 C56 C57 C58 1.8(3)
N7 C56 C57 C60 -2.9(5)
N8 C56 C57 C60 171.8(3)
C56 C57 C58 C59 -0.3(3)
C60 C57 C58 C59 -169.4(3)
C56 C57 C58 N9 -173.3(3)
C60 C57 C58 N9 17.6(5)
N9 C58 C59 N8 171.7(3)
C57 C58 C59 N8 -1.4(3)
N9 C58 C59 C67 -2.7(5)
C57 C58 C59 C67 -175.7(3)
C56 C57 C60 C65 41.8(5)
C58 C57 C60 C65 -151.0(3)
C56 C57 C60 C61 -134.2(3)
C58 C57 C60 C61 32.9(5)
C65 C60 C61 C62 -0.8(5)
C57 C60 C61 C62 175.3(3)
C60 C61 C62 C63 -1.3(5)
C61 C62 C63 C64 2.2(5)
C61 C62 C63 C66 -178.3(3)
C62 C63 C64 C65 -1.0(5)
C66 C63 C64 C65 179.5(3)
C61 C60 C65 C64 2.1(5)
C57 C60 C65 C64 -174.2(3)
C63 C64 C65 C60 -1.2(5)
N8 C59 C67 C68 122.1(3)
C58 C59 C67 C68 -64.3(5)
N8 C59 C67 C72 -58.8(4)
C58 C59 C67 C72 114.8(4)
C72 C67 C68 C69 0.2(5)
C59 C67 C68 C69 179.3(3)
C67 C68 C69 C70 -1.0(5)
C68 C69 C70 C71 0.8(5)
C69 C70 C71 C72 0.2(5)
C70 C71 C72 C67 -1.0(5)
C68 C67 C72 C71 0.8(5)
C59 C67 C72 C71 -178.3(3)
N2 C8 N1 C1 11.1(5)
C9 C8 N1 C1 -163.7(3)
C2 C1 N1 C8 166.6(3)
C6 C1 N1 C8 -13.7(4)
N1 C8 N2 C11 -171.6(3)
C9 C8 N2 C11 4.1(4)
N1 C8 N2 C7 10.2(4)
C9 C8 N2 C7 -174.0(3)
C10 C11 N2 C8 -2.7(3)
C19 C11 N2 C8 -177.2(3)
C10 C11 N2 C7 175.3(3)
C19 C11 N2 C7 0.8(5)
C6 C7 N2 C8 -25.6(4)
C6 C7 N2 C11 156.6(3)
C11 C10 N3 O1 138.3(3)
C9 C10 N3 O1 -37.1(4)
C11 C10 N3 O2 -43.0(4)
C9 C10 N3 O2 141.6(3)
N5 C32 N4 C25 -7.2(4)
C33 C32 N4 C25 175.8(3)
C30 C25 N4 C32 0.0(4)
C26 C25 N4 C32 177.8(3)
C34 C35 N5 C32 -1.0(3)
C43 C35 N5 C32 -178.1(3)
C34 C35 N5 C31 163.8(3)
C43 C35 N5 C31 -13.3(4)
C33 C32 N5 C35 0.3(4)
N4 C32 N5 C35 -177.3(3)
C33 C32 N5 C31 -164.5(3)
N4 C32 N5 C31 17.9(4)
C30 C31 N5 C35 178.2(3)
C30 C31 N5 C32 -19.1(4)
C35 C34 N6 O3 149.2(3)
C33 C34 N6 O3 -33.5(5)
C35 C34 N6 O4 -30.4(5)
C33 C34 N6 O4 146.9(3)
C57 C56 N7 C49 163.9(3)
N8 C56 N7 C49 -10.4(4)
C54 C49 N7 C56 12.9(4)
C50 C49 N7 C56 -166.8(3)
C58 C59 N8 C56 2.6(3)
C67 C59 N8 C56 177.7(3)
C58 C59 N8 C55 -177.1(3)
C67 C59 N8 C55 -1.9(4)
C57 C56 N8 C59 -2.9(4)
N7 C56 N8 C59 172.5(3)
C57 C56 N8 C55 176.8(3)
N7 C56 N8 C55 -7.8(4)
C54 C55 N8 C59 -159.8(3)
C54 C55 N8 C56 20.5(4)
C59 C58 N9 O5 -150.3(3)
C57 C58 N9 O5 21.9(4)
C59 C58 N9 O6 30.3(4)
C57 C58 N9 O6 -157.5(3)
